data_1505311
loop_
_publ_author_name
'Bernard, Angela M.'
'Frongia, Angelo'
'Guillot, Regis'
'Piras, Pier P.'
'Secci, Francesco'
'Spiga, Marco'

_publ_section_title
;
 l-Proline-catalyzed direct intermolecular asymmetric aldol reactions of
 1-phenylthiocycloalkyl carboxaldehydes with ketones. Easy access to
 spiro- and fused-cyclobutyl tetrahydrofurans and cyclopentanones.
;
_journal_issue 3
_journal_name_full 'Organic letters'
_journal_page_first 541
_journal_page_last 544
_journal_paper_doi 10.1021/ol063084a
_journal_volume 9
_journal_year 2007
_chemical_absolute_configuration rm
_chemical_formula_moiety 'C13 H16 O2 S'
_chemical_formula_sum 'C13 H16 O2 S'
_chemical_formula_weight 236.32
_chemical_name_systematic 4-hydroxy-4-[(1-phenylthio)cyclopropyl]-2-butanone
_space_group_IT_number 4
_symmetry_cell_setting monoclinic
_symmetry_Int_Tables_number 4
_symmetry_space_group_name_Hall 'P 2yb'
_symmetry_space_group_name_H-M 'P 1 21 1'
_atom_sites_solution_hydrogens geom
_atom_sites_solution_primary direct
_atom_sites_solution_secondary difmap
_audit_creation_method SHELXL-97
_cell_angle_alpha 90.00
_cell_angle_beta 102.0260(10)
_cell_angle_gamma 90.00
_cell_formula_units_Z 4
_cell_length_a 9.2379(6)
_cell_length_b 9.1401(6)
_cell_length_c 14.9560(9)
_cell_measurement_reflns_used 7525
_cell_measurement_temperature 100(1)
_cell_measurement_theta_max 40.21
_cell_measurement_theta_min 2.23
_cell_volume 1235.10(14)
_computing_cell_refinement 'Bruker SMART'
_computing_data_collection 'Bruker SMART'
_computing_data_reduction 'Bruker SAINT'
_computing_molecular_graphics 'Bruker SHELXTL'
_computing_publication_material 'Bruker SHELXTL'
_computing_structure_refinement 'Bruker SHELXTL'
_computing_structure_solution 'Bruker SHELXTL'
_diffrn_ambient_temperature 100(1)
_diffrn_measured_fraction_theta_full 0.986
_diffrn_measured_fraction_theta_max 0.871
_diffrn_measurement_device_type 'CCD area detector'
_diffrn_measurement_method 'phi and omega scans'
_diffrn_radiation_monochromator graphite
_diffrn_radiation_probe x-ray
_diffrn_radiation_type MoK\a
_diffrn_radiation_wavelength 0.71073
_diffrn_reflns_av_R_equivalents 0.0188
_diffrn_reflns_av_sigmaI/netI 0.0274
_diffrn_reflns_limit_h_max 16
_diffrn_reflns_limit_h_min -15
_diffrn_reflns_limit_k_max 15
_diffrn_reflns_limit_k_min -16
_diffrn_reflns_limit_l_max 18
_diffrn_reflns_limit_l_min -26
_diffrn_reflns_number 27856
_diffrn_reflns_theta_full 25.00
_diffrn_reflns_theta_max 40.50
_diffrn_reflns_theta_min 2.25
_diffrn_source 'fine-focus sealed tube'
_diffrn_source_type 'kappa X8 APEX II Bruker ICMMO'
_exptl_absorpt_coefficient_mu 0.245
_exptl_absorpt_correction_T_max 0.96
_exptl_absorpt_correction_T_min 0.95
_exptl_absorpt_correction_type psi-scan
_exptl_absorpt_process_details SADABS
_exptl_crystal_colour colorless
_exptl_crystal_density_diffrn 1.271
_exptl_crystal_density_method 'not measured'
_exptl_crystal_description plate
_exptl_crystal_F_000 504
_exptl_crystal_size_max 0.220
_exptl_crystal_size_mid 0.180
_exptl_crystal_size_min 0.170
_refine_diff_density_max 0.398
_refine_diff_density_min -0.204
_refine_diff_density_rms 0.050
_refine_ls_abs_structure_details 'Flack H D (1983), Acta Cryst. A39, 876-881'
_refine_ls_abs_structure_Flack 0.00(3)
_refine_ls_extinction_method none
_refine_ls_goodness_of_fit_ref 1.031
_refine_ls_hydrogen_treatment constr
_refine_ls_matrix_type full
_refine_ls_number_parameters 293
_refine_ls_number_reflns 13274
_refine_ls_number_restraints 1
_refine_ls_restrained_S_all 1.031
_refine_ls_R_factor_all 0.0357
_refine_ls_R_factor_gt 0.0284
_refine_ls_shift/su_max 0.016
_refine_ls_shift/su_mean 0.009
_refine_ls_structure_factor_coef Fsqd
_refine_ls_weighting_details 'calc w=1/[\s^2^(Fo^2^)+(0.0422P)^2^+0.0767P] where P=(Fo^2^+2Fc^2^)/3'
_refine_ls_weighting_scheme calc
_refine_ls_wR_factor_gt 0.0714
_refine_ls_wR_factor_ref 0.0749
_reflns_number_gt 11940
_reflns_number_total 13274
_reflns_threshold_expression >2sigma(I)
_cod_data_source_file ol063084asi20061218_031022.cif
_cod_data_source_block 501GuillotICMMO
_cod_original_sg_symbol_H-M 'P 21'
_cod_database_code 1505311

loop_
_symmetry_equiv_pos_as_xyz
'x, y, z'
'-x, y+1/2, -z'

loop_
_atom_site_label
_atom_site_type_symbol
_atom_site_fract_x
_atom_site_fract_y
_atom_site_fract_z
_atom_site_U_iso_or_equiv
_atom_site_adp_type
_atom_site_occupancy
_atom_site_symmetry_multiplicity
_atom_site_calc_flag
_atom_site_refinement_flags
S1 S 0.486118(18) 0.84306(2) 0.018891(12) 0.01560(3) Uani 1 1 d .
S2 S -0.007392(19) 0.34546(2) 0.475004(12) 0.01686(3) Uani 1 1 d .
C1 C -0.11554(8) 0.23566(8) 0.38852(5) 0.01533(11) Uani 1 1 d .
C7 C 0.57099(8) 0.73728(8) 0.11459(5) 0.01368(11) Uani 1 1 d .
C12 C 0.72535(8) 0.74458(9) 0.13870(5) 0.01709(12) Uani 1 1 d .
H12 H 0.7771 0.8032 0.1053 0.021 Uiso 1 1 calc R
C2 C -0.05689(9) 0.14547(8) 0.32979(5) 0.01710(12) Uani 1 1 d .
H2 H 0.0450 0.1405 0.3346 0.021 Uiso 1 1 calc R
C8 C 0.49420(8) 0.64924(8) 0.16520(5) 0.01601(12) Uani 1 1 d .
H8 H 0.3915 0.6435 0.1494 0.019 Uiso 1 1 calc R
C9 C 0.57193(9) 0.56974(9) 0.23964(6) 0.01956(13) Uani 1 1 d .
H9 H 0.5207 0.5115 0.2735 0.023 Uiso 1 1 calc R
C6 C -0.26906(9) 0.24197(9) 0.38056(6) 0.01892(13) Uani 1 1 d .
H6 H -0.3091 0.3027 0.4190 0.023 Uiso 1 1 calc R
C5 C -0.36185(9) 0.15763(10) 0.31532(6) 0.02300(15) Uani 1 1 d .
H5 H -0.4637 0.1612 0.3110 0.028 Uiso 1 1 calc R
C11 C 0.80133(9) 0.66430(10) 0.21246(6) 0.02117(14) Uani 1 1 d .
H11 H 0.9041 0.6688 0.2280 0.025 Uiso 1 1 calc R
C3 C -0.15098(10) 0.06284(9) 0.26400(6) 0.02120(14) Uani 1 1 d .
H3 H -0.1113 0.0035 0.2246 0.025 Uiso 1 1 calc R
C4 C -0.30314(11) 0.06780(10) 0.25640(7) 0.02395(16) Uani 1 1 d .
H4 H -0.3653 0.0118 0.2125 0.029 Uiso 1 1 calc R
C10 C 0.72504(10) 0.57715(9) 0.26329(6) 0.02150(15) Uani 1 1 d .
H10 H 0.7765 0.5241 0.3129 0.026 Uiso 1 1 calc R
C13 C 0.17523(8) 0.32905(8) 0.45447(5) 0.01474(11) Uani 1 1 d .
C16 C 0.29351(7) 0.82439(7) 0.01558(5) 0.01378(11) Uani 1 1 d .
C18 C 0.22003(9) 0.68222(9) -0.02076(6) 0.01983(13) Uani 1 1 d .
H18A H 0.2826 0.6047 -0.0358 0.024 Uiso 1 1 calc R
H18B H 0.1362 0.6492 0.0036 0.024 Uiso 1 1 calc R
C15 C 0.29614(10) 0.32316(9) 0.53961(6) 0.02203(15) Uani 1 1 d .
H15A H 0.3891 0.3712 0.5379 0.026 Uiso 1 1 calc R
H15B H 0.2670 0.3271 0.5982 0.026 Uiso 1 1 calc R
C17 C 0.19992(9) 0.81679(9) -0.08024(6) 0.01989(14) Uani 1 1 d .
H17A H 0.1040 0.8645 -0.0916 0.024 Uiso 1 1 calc R
H17B H 0.2505 0.8200 -0.1309 0.024 Uiso 1 1 calc R
C14 C 0.25740(10) 0.18768(9) 0.48257(6) 0.02119(14) Uani 1 1 d .
H14A H 0.2050 0.1103 0.5069 0.025 Uiso 1 1 calc R
H14B H 0.3271 0.1544 0.4466 0.025 Uiso 1 1 calc R
C19 C 0.20250(8) 0.41786(7) 0.37268(5) 0.01367(11) Uani 1 1 d .
H19 H 0.1181 0.4061 0.3213 0.016 Uiso 1 1 calc R
C25 C 0.20749(8) 1.33982(9) 0.10997(5) 0.01870(12) Uani 1 1 d .
H25A H 0.1721 1.3937 0.1562 0.028 Uiso 1 1 calc R
H25B H 0.1368 1.3467 0.0531 0.028 Uiso 1 1 calc R
H25C H 0.3004 1.3799 0.1026 0.028 Uiso 1 1 calc R
C21 C 0.21900(8) 0.68195(8) 0.31919(5) 0.01492(11) Uani 1 1 d .
C24 C 0.22809(8) 1.18222(8) 0.13798(5) 0.01434(11) Uani 1 1 d .
C22 C 0.23923(8) 0.91411(7) 0.08870(5) 0.01324(11) Uani 1 1 d .
H22 H 0.3101 0.9034 0.1470 0.016 Uiso 1 1 calc R
C23 C 0.22905(9) 1.07437(8) 0.06196(5) 0.01546(11) Uani 1 1 d .
H23A H 0.3120 1.0974 0.0340 0.019 Uiso 1 1 calc R
H23B H 0.1394 1.0884 0.0158 0.019 Uiso 1 1 calc R
C20 C 0.22138(9) 0.57851(8) 0.39770(5) 0.01702(12) Uani 1 1 d .
H20A H 0.1432 0.6066 0.4286 0.020 Uiso 1 1 calc R
H20B H 0.3147 0.5906 0.4409 0.020 Uiso 1 1 calc R
C26 C 0.27977(12) 0.83198(10) 0.34323(6) 0.02823(18) Uani 1 1 d .
H26A H 0.3857 0.8297 0.3520 0.042 Uiso 1 1 calc R
H26B H 0.2524 0.8640 0.3985 0.042 Uiso 1 1 calc R
H26C H 0.2402 0.8985 0.2946 0.042 Uiso 1 1 calc R
O3 O 0.25148(7) 1.14502(7) 0.21811(4) 0.01976(11) Uani 1 1 d .
O4 O 0.09695(6) 0.86848(6) 0.10043(4) 0.01740(10) Uani 1 1 d .
H4A H 0.1063 0.8013 0.1375 0.026 Uiso 1 1 calc R
O1 O 0.16807(6) 0.64725(6) 0.23987(4) 0.01697(10) Uani 1 1 d .
O2 O 0.33385(6) 0.37252(6) 0.34561(4) 0.01792(10) Uani 1 1 d .
H2A H 0.3158 0.3016 0.3115 0.027 Uiso 1 1 calc R

loop_
_atom_site_aniso_label
_atom_site_aniso_U_11
_atom_site_aniso_U_22
_atom_site_aniso_U_33
_atom_site_aniso_U_23
_atom_site_aniso_U_13
_atom_site_aniso_U_12
S1 0.01502(6) 0.01566(7) 0.01735(7) 0.00239(6) 0.00619(5) 0.00050(6)
S2 0.02084(7) 0.01547(7) 0.01618(7) -0.00266(6) 0.00825(6) -0.00274(7)
C1 0.0182(3) 0.0121(3) 0.0159(3) 0.0017(2) 0.0043(2) -0.0006(2)
C7 0.0138(2) 0.0118(2) 0.0159(3) -0.0010(2) 0.0042(2) 0.0000(2)
C12 0.0141(3) 0.0178(3) 0.0197(3) -0.0020(2) 0.0045(2) -0.0019(2)
C2 0.0197(3) 0.0138(3) 0.0183(3) -0.0018(2) 0.0053(2) -0.0007(2)
C8 0.0139(3) 0.0147(3) 0.0199(3) 0.0018(2) 0.0046(2) -0.0001(2)
C9 0.0208(3) 0.0167(3) 0.0216(3) 0.0042(2) 0.0054(3) 0.0013(2)
C6 0.0196(3) 0.0172(3) 0.0207(3) 0.0019(2) 0.0059(3) 0.0024(2)
C5 0.0180(3) 0.0222(3) 0.0275(4) 0.0022(3) 0.0015(3) 0.0005(3)
C11 0.0143(3) 0.0234(4) 0.0244(4) -0.0010(3) 0.0009(3) 0.0003(3)
C3 0.0247(4) 0.0177(3) 0.0204(3) -0.0034(3) 0.0028(3) -0.0008(3)
C4 0.0250(4) 0.0197(3) 0.0238(4) -0.0014(3) -0.0025(3) -0.0019(3)
C10 0.0218(3) 0.0195(3) 0.0214(4) 0.0024(3) 0.0003(3) 0.0030(3)
C13 0.0182(3) 0.0117(3) 0.0145(2) 0.0006(2) 0.0039(2) -0.0018(2)
C16 0.0137(2) 0.0118(3) 0.0157(3) -0.0007(2) 0.0027(2) 0.0002(2)
C18 0.0213(3) 0.0141(3) 0.0233(3) -0.0037(2) 0.0030(3) -0.0023(2)
C15 0.0258(3) 0.0209(4) 0.0171(3) 0.0026(3) -0.0009(3) -0.0032(3)
C17 0.0219(3) 0.0196(3) 0.0166(3) -0.0020(2) 0.0003(2) 0.0011(2)
C14 0.0250(4) 0.0145(3) 0.0233(4) 0.0040(3) 0.0033(3) 0.0017(3)
C19 0.0170(3) 0.0113(2) 0.0134(3) -0.00063(19) 0.0049(2) -0.0005(2)
C25 0.0242(3) 0.0117(2) 0.0219(3) 0.0006(3) 0.0086(2) 0.0023(3)
C21 0.0163(3) 0.0120(3) 0.0174(3) 0.0007(2) 0.0055(2) -0.0005(2)
C24 0.0149(3) 0.0114(2) 0.0178(3) -0.0002(2) 0.0060(2) 0.0008(2)
C22 0.0141(3) 0.0112(2) 0.0148(3) 0.0011(2) 0.0039(2) 0.0001(2)
C23 0.0206(3) 0.0110(2) 0.0154(3) 0.0010(2) 0.0054(2) 0.0013(2)
C20 0.0265(3) 0.0110(3) 0.0147(3) -0.0008(2) 0.0067(3) -0.0020(2)
C26 0.0468(5) 0.0146(3) 0.0220(3) 0.0007(3) 0.0041(3) -0.0097(3)
O3 0.0285(3) 0.0153(2) 0.0165(2) -0.00032(18) 0.0069(2) 0.0008(2)
O4 0.0147(2) 0.0181(3) 0.0205(2) 0.00359(18) 0.00635(18) 0.00037(17)
O1 0.0181(2) 0.0167(2) 0.0162(2) 0.00062(18) 0.00382(18) -0.00101(18)
O2 0.0186(2) 0.0167(2) 0.0206(3) -0.00228(18) 0.00891(19) -0.00019(17)

loop_
_atom_type_symbol
_atom_type_description
_atom_type_scat_dispersion_real
_atom_type_scat_dispersion_imag
_atom_type_scat_source
C C 0.0033 0.0016 'International Tables Vol C Tables 4.2.6.8 and 6.1.1.4'
H H 0.0000 0.0000 'International Tables Vol C Tables 4.2.6.8 and 6.1.1.4'
O O 0.0106 0.0060 'International Tables Vol C Tables 4.2.6.8 and 6.1.1.4'
S S 0.1246 0.1234 'International Tables Vol C Tables 4.2.6.8 and 6.1.1.4'

loop_
_geom_angle_atom_site_label_1
_geom_angle_atom_site_label_2
_geom_angle_atom_site_label_3
_geom_angle
C7 S1 C16 104.02(3)
C1 S2 C13 103.68(3)
C2 C1 C6 119.40(7)
C2 C1 S2 124.11(6)
C6 C1 S2 116.49(6)
C8 C7 C12 119.61(7)
C8 C7 S1 124.35(5)
C12 C7 S1 116.04(6)
C11 C12 C7 119.98(7)
C11 C12 H12 120.0
C7 C12 H12 120.0
C3 C2 C1 119.92(8)
C3 C2 H2 120.0
C1 C2 H2 120.0
C7 C8 C9 119.83(7)
C7 C8 H8 120.1
C9 C8 H8 120.1
C10 C9 C8 120.39(8)
C10 C9 H9 119.8
C8 C9 H9 119.8
C5 C6 C1 120.17(8)
C5 C6 H6 119.9
C1 C6 H6 119.9
C6 C5 C4 120.40(8)
C6 C5 H5 119.8
C4 C5 H5 119.8
C12 C11 C10 120.51(7)
C12 C11 H11 119.7
C10 C11 H11 119.7
C4 C3 C2 120.86(8)
C4 C3 H3 119.6
C2 C3 H3 119.6
C3 C4 C5 119.24(8)
C3 C4 H4 120.4
C5 C4 H4 120.4
C9 C10 C11 119.67(8)
C9 C10 H10 120.2
C11 C10 H10 120.2
C15 C13 C14 59.67(5)
C15 C13 C19 118.45(6)
C14 C13 C19 121.18(6)
C15 C13 S2 114.71(6)
C14 C13 S2 117.51(5)
C19 C13 S2 114.32(5)
C17 C16 C18 59.70(5)
C17 C16 C22 119.55(6)
C18 C16 C22 121.79(6)
C17 C16 S1 113.69(5)
C18 C16 S1 117.63(5)
C22 C16 S1 113.78(5)
C17 C18 C16 60.14(5)
C17 C18 H18A 117.8
C16 C18 H18A 117.8
C17 C18 H18B 117.8
C16 C18 H18B 117.8
H18A C18 H18B 114.9
C14 C15 C13 60.28(5)
C14 C15 H15A 117.7
C13 C15 H15A 117.7
C14 C15 H15B 117.7
C13 C15 H15B 117.7
H15A C15 H15B 114.9
C18 C17 C16 60.16(5)
C18 C17 H17A 117.8
C16 C17 H17A 117.8
C18 C17 H17B 117.8
C16 C17 H17B 117.8
H17A C17 H17B 114.9
C15 C14 C13 60.05(5)
C15 C14 H14A 117.8
C13 C14 H14A 117.8
C15 C14 H14B 117.8
C13 C14 H14B 117.8
H14A C14 H14B 114.9
O2 C19 C20 106.98(6)
O2 C19 C13 111.46(6)
C20 C19 C13 110.22(6)
O2 C19 H19 109.4
C20 C19 H19 109.4
C13 C19 H19 109.4
C24 C25 H25A 109.5
C24 C25 H25B 109.5
H25A C25 H25B 109.5
C24 C25 H25C 109.5
H25A C25 H25C 109.5
H25B C25 H25C 109.5
O1 C21 C26 121.31(7)
O1 C21 C20 122.29(7)
C26 C21 C20 116.40(7)
O3 C24 C25 121.83(7)
O3 C24 C23 122.07(7)
C25 C24 C23 115.95(6)
O4 C22 C23 107.89(6)
O4 C22 C16 112.26(6)
C23 C22 C16 109.89(6)
O4 C22 H22 108.9
C23 C22 H22 108.9
C16 C22 H22 108.9
C24 C23 C22 116.29(6)
C24 C23 H23A 108.2
C22 C23 H23A 108.2
C24 C23 H23B 108.2
C22 C23 H23B 108.2
H23A C23 H23B 107.4
C21 C20 C19 115.71(6)
C21 C20 H20A 108.4
C19 C20 H20A 108.4
C21 C20 H20B 108.4
C19 C20 H20B 108.4
H20A C20 H20B 107.4
C21 C26 H26A 109.5
C21 C26 H26B 109.5
H26A C26 H26B 109.5
C21 C26 H26C 109.5
H26A C26 H26C 109.5
H26B C26 H26C 109.5
C22 O4 H4A 109.5
C19 O2 H2A 109.5

loop_
_geom_bond_atom_site_label_1
_geom_bond_atom_site_label_2
_geom_bond_distance
S1 C7 1.7693(7)
S1 C16 1.7778(7)
S2 C1 1.7719(8)
S2 C13 1.7829(8)
C1 C2 1.3939(11)
C1 C6 1.3994(11)
C7 C8 1.3956(10)
C7 C12 1.3977(10)
C12 C11 1.3876(12)
C12 H12 0.9300
C2 C3 1.3920(11)
C2 H2 0.9300
C8 C9 1.3964(11)
C8 H8 0.9300
C9 C10 1.3864(12)
C9 H9 0.9300
C6 C5 1.3901(12)
C6 H6 0.9300
C5 C4 1.3943(14)
C5 H5 0.9300
C11 C10 1.3901(13)
C11 H11 0.9300
C3 C4 1.3872(13)
C3 H3 0.9300
C4 H4 0.9300
C10 H10 0.9300
C13 C15 1.5097(10)
C13 C14 1.5131(11)
C13 C19 1.5320(10)
C16 C17 1.5132(11)
C16 C18 1.5137(10)
C16 C22 1.5324(10)
C18 C17 1.5066(12)
C18 H18A 0.9700
C18 H18B 0.9700
C15 C14 1.5040(12)
C15 H15A 0.9700
C15 H15B 0.9700
C17 H17A 0.9700
C17 H17B 0.9700
C14 H14A 0.9700
C14 H14B 0.9700
C19 O2 1.4187(9)
C19 C20 1.5164(10)
C19 H19 0.9800
C25 C24 1.5011(11)
C25 H25A 0.9600
C25 H25B 0.9600
C25 H25C 0.9600
C21 O1 1.2234(9)
C21 C26 1.4969(11)
C21 C20 1.5042(10)
C24 O3 1.2209(10)
C24 C23 1.5063(10)
C22 O4 1.4242(9)
C22 C23 1.5162(10)
C22 H22 0.9800
C23 H23A 0.9700
C23 H23B 0.9700
C20 H20A 0.9700
C20 H20B 0.9700
C26 H26A 0.9600
C26 H26B 0.9600
C26 H26C 0.9600
O4 H4A 0.8200
O2 H2A 0.8200

loop_
_geom_torsion_atom_site_label_1
_geom_torsion_atom_site_label_2
_geom_torsion_atom_site_label_3
_geom_torsion_atom_site_label_4
_geom_torsion
C13 S2 C1 C2 7.86(7)
C13 S2 C1 C6 -172.33(6)
C16 S1 C7 C8 6.50(7)
C16 S1 C7 C12 -173.85(6)
C8 C7 C12 C11 0.15(11)
S1 C7 C12 C11 -179.52(6)
C6 C1 C2 C3 0.03(11)
S2 C1 C2 C3 179.83(6)
C12 C7 C8 C9 0.26(11)
S1 C7 C8 C9 179.90(6)
C7 C8 C9 C10 -0.33(12)
C2 C1 C6 C5 0.74(12)
S2 C1 C6 C5 -179.08(6)
C1 C6 C5 C4 -0.96(13)
C7 C12 C11 C10 -0.50(12)
C1 C2 C3 C4 -0.59(13)
C2 C3 C4 C5 0.38(14)
C6 C5 C4 C3 0.40(13)
C8 C9 C10 C11 -0.02(13)
C12 C11 C10 C9 0.43(13)
C1 S2 C13 C15 -142.70(6)
C1 S2 C13 C14 -75.47(6)
C1 S2 C13 C19 75.70(6)
C7 S1 C16 C17 -143.38(5)
C7 S1 C16 C18 -76.47(6)
C7 S1 C16 C22 75.20(5)
C22 C16 C18 C17 108.05(8)
S1 C16 C18 C17 -102.67(6)
C19 C13 C15 C14 -111.42(8)
S2 C13 C15 C14 108.66(6)
C22 C16 C17 C18 -111.72(7)
S1 C16 C17 C18 109.28(6)
C19 C13 C14 C15 106.93(8)
S2 C13 C14 C15 -103.97(7)
C15 C13 C19 O2 54.90(9)
C14 C13 C19 O2 -15.02(9)
S2 C13 C19 O2 -165.03(5)
C15 C13 C19 C20 -63.74(9)
C14 C13 C19 C20 -133.66(7)
S2 C13 C19 C20 76.33(7)
C17 C16 C22 O4 56.58(8)
C18 C16 C22 O4 -14.09(9)
S1 C16 C22 O4 -164.45(5)
C17 C16 C22 C23 -63.49(8)
C18 C16 C22 C23 -134.16(7)
S1 C16 C22 C23 75.48(7)
O3 C24 C23 C22 8.27(11)
C25 C24 C23 C22 -175.96(6)
O4 C22 C23 C24 77.27(8)
C16 C22 C23 C24 -160.04(6)
O1 C21 C20 C19 18.28(11)
C26 C21 C20 C19 -162.95(7)
O2 C19 C20 C21 70.22(8)
C13 C19 C20 C21 -168.44(6)

loop_
_cod_related_entry_id
_cod_related_entry_code
_cod_related_entry_database
1 30651586 ChemSpider
